data_4061511
_journal_name_full Organometallics
_journal_paper_doi 10.1021/om0502537
_journal_year 2005
_chemical_formula_moiety 'C24 H32 Cl2 N2 O6 P2 Rh2'
_chemical_formula_sum 'C24 H32 Cl2 N2 O6 P2 Rh2'
_chemical_formula_weight 783.18
_space_group_IT_number 14
_symmetry_cell_setting monoclinic
_symmetry_space_group_name_Hall '-P 2ybc'
_symmetry_space_group_name_H-M 'P 1 21/c 1'
_cell_angle_alpha 90.00
_cell_angle_beta 112.799(1)
_cell_angle_gamma 90.00
_cell_formula_units_Z 4
_cell_length_a 15.642(2)
_cell_length_b 13.640(1)
_cell_length_c 14.790(1)
_cell_measurement_temperature 100(2)
_cell_volume 2908.9(5)
_diffrn_ambient_temperature 100(2)
_exptl_crystal_density_diffrn 1.788
_cod_depositor_comments
;
The following automatic conversions were performed:
'_symmetry_cell_setting' value 'Monoclinic' changed to 'monoclinic'
according to '/home/saulius/struct/CIF-dictionaries/cif_core.dic'
dictionary named 'cif_core.dic' version 2.4.1 from 2010-06-29.

Automatic conversion script
Id: cif_fix_enum 1527 2010-12-29 10:47:43Z saulius 
;
_cod_original_sg_symbol_H-M 'P 21/c'
_cod_database_code 4061511

loop_
_symmetry_equiv_pos_as_xyz
'x, y, z'
'-x, y+1/2, -z+1/2'
'-x, -y, -z'
'x, -y-1/2, z-1/2'

loop_
_atom_site_label
_atom_site_type_symbol
_atom_site_fract_x
_atom_site_fract_y
_atom_site_fract_z
_atom_site_U_iso_or_equiv
_atom_site_adp_type
_atom_site_occupancy
_atom_site_symmetry_multiplicity
_atom_site_calc_flag
_atom_site_refinement_flags
_atom_site_disorder_assembly
_atom_site_disorder_group
Rh1 Rh 0.478002(15) 0.066104(17) 0.203210(16) 0.01486(8) Uani 1 1 d . . .
Rh2 Rh 0.293948(15) -0.002050(17) 0.002779(16) 0.01599(8) Uani 1 1 d . . .
Cl1 Cl 0.43489(6) 0.08121(8) 0.03272(6) 0.0373(2) Uani 1 1 d . . .
Cl2 Cl 0.31319(5) 0.05968(6) 0.16209(5) 0.02221(17) Uani 1 1 d . . .
P1 P 0.62792(5) 0.07004(5) 0.24251(5) 0.01334(15) Uani 1 1 d . . .
P2 P 0.26840(5) -0.03719(6) -0.15048(5) 0.01406(15) Uani 1 1 d . . .
O1 O 0.67579(14) 0.10118(15) 0.35661(15) 0.0160(4) Uani 1 1 d . . .
O2 O 0.70409(15) -0.00804(17) 0.50910(17) 0.0235(5) Uani 1 1 d . . .
O3 O 0.16014(14) -0.04263(17) -0.22482(15) 0.0185(4) Uani 1 1 d . . .
O4 O 0.10483(18) 0.11695(18) -0.15273(18) 0.0307(6) Uani 1 1 d . . .
O5 O 0.50354(17) 0.0459(2) 0.41069(17) 0.0331(6) Uani 1 1 d . . .
O6 O 0.14763(16) -0.12850(18) 0.02044(17) 0.0274(5) Uani 1 1 d . . .
N1 N 0.67862(17) 0.13418(18) 0.17873(18) 0.0155(5) Uani 1 1 d . . .
N2 N 0.31477(17) 0.02595(18) -0.21893(18) 0.0142(5) Uani 1 1 d . . .
C1 C 0.6654(2) 0.2370(2) 0.1416(2) 0.0235(7) Uani 1 1 d . . .
C2 C 0.6185(3) 0.2944(3) 0.1983(3) 0.0419(11) Uani 1 1 d . . .
H2A H 0.5589 0.2637 0.1887 0.063 Uiso 1 1 calc R . .
H2B H 0.6080 0.3621 0.1744 0.063 Uiso 1 1 calc R . .
H2C H 0.6584 0.2942 0.2683 0.063 Uiso 1 1 calc R . .
C3 C 0.7604(3) 0.2822(3) 0.1616(3) 0.0339(8) Uani 1 1 d . . .
H3A H 0.7992 0.2773 0.2317 0.051 Uiso 1 1 calc R . .
H3B H 0.7528 0.3513 0.1420 0.051 Uiso 1 1 calc R . .
H3C H 0.7902 0.2469 0.1239 0.051 Uiso 1 1 calc R . .
C4 C 0.6081(3) 0.2412(3) 0.0322(3) 0.0432(10) Uani 1 1 d . . .
H4A H 0.6379 0.2014 -0.0025 0.065 Uiso 1 1 calc R . .
H4B H 0.6036 0.3093 0.0097 0.065 Uiso 1 1 calc R . .
H4C H 0.5459 0.2156 0.0187 0.065 Uiso 1 1 calc R . .
C5 C 0.7674(2) 0.0919(2) 0.4233(2) 0.0165(6) Uani 1 1 d . . .
C6 C 0.8401(2) 0.1416(2) 0.4133(2) 0.0238(7) Uani 1 1 d . . .
H6 H 0.8296 0.1826 0.3581 0.029 Uiso 1 1 calc R . .
C7 C 0.9291(2) 0.1309(3) 0.4853(3) 0.0311(8) Uani 1 1 d . . .
H7 H 0.9796 0.1647 0.4790 0.037 Uiso 1 1 calc R . .
C8 C 0.9443(2) 0.0718(3) 0.5653(3) 0.0297(8) Uani 1 1 d . . .
H8 H 1.0055 0.0641 0.6133 0.036 Uiso 1 1 calc R . .
C9 C 0.8710(2) 0.0229(2) 0.5768(2) 0.0225(6) Uani 1 1 d . . .
H9 H 0.8818 -0.0175 0.6324 0.027 Uiso 1 1 calc R . .
C10 C 0.7820(2) 0.0340(2) 0.5059(2) 0.0187(6) Uani 1 1 d . . .
C11 C 0.7151(3) -0.0747(3) 0.5870(3) 0.0334(8) Uani 1 1 d . . .
H11A H 0.7591 -0.1262 0.5879 0.050 Uiso 1 1 calc R . .
H11B H 0.6551 -0.1043 0.5771 0.050 Uiso 1 1 calc R . .
H11C H 0.7388 -0.0394 0.6496 0.050 Uiso 1 1 calc R . .
C12 C 0.4983(2) 0.0549(2) 0.3329(2) 0.0220(7) Uani 1 1 d . . .
C13 C 0.1991(2) -0.0783(2) 0.0044(2) 0.0190(6) Uani 1 1 d . . .
C14 C 0.3037(2) 0.1297(2) -0.2551(2) 0.0187(6) Uani 1 1 d . . .
C15 C 0.3763(3) 0.1500(3) -0.2976(3) 0.0335(9) Uani 1 1 d . . .
H15A H 0.4383 0.1385 -0.2472 0.050 Uiso 1 1 calc R . .
H15B H 0.3712 0.2183 -0.3196 0.050 Uiso 1 1 calc R . .
H15C H 0.3661 0.1063 -0.3534 0.050 Uiso 1 1 calc R . .
C16 C 0.3156(3) 0.2004(3) -0.1722(3) 0.0327(8) Uani 1 1 d . . .
H16A H 0.2704 0.1849 -0.1433 0.049 Uiso 1 1 calc R . .
H16B H 0.3055 0.2675 -0.1977 0.049 Uiso 1 1 calc R . .
H16C H 0.3785 0.1944 -0.1220 0.049 Uiso 1 1 calc R . .
C17 C 0.2058(2) 0.1438(2) -0.3347(3) 0.0264(7) Uani 1 1 d . . .
H17A H 0.1957 0.0963 -0.3876 0.040 Uiso 1 1 calc R . .
H17B H 0.1999 0.2105 -0.3611 0.040 Uiso 1 1 calc R . .
H17C H 0.1596 0.1336 -0.3060 0.040 Uiso 1 1 calc R . .
C18 C 0.0829(2) -0.0488(3) -0.2003(2) 0.0196(6) Uani 1 1 d . . .
C19 C 0.0334(2) -0.1354(3) -0.2176(2) 0.0281(7) Uani 1 1 d . . .
H19 H 0.0530 -0.1900 -0.2446 0.034 Uiso 1 1 calc R . .
C20 C -0.0449(2) -0.1428(4) -0.1956(3) 0.0407(10) Uani 1 1 d . . .
H20 H -0.0787 -0.2025 -0.2066 0.049 Uiso 1 1 calc R . .
C21 C -0.0732(3) -0.0630(4) -0.1579(3) 0.0465(12) Uani 1 1 d . . .
H21 H -0.1268 -0.0679 -0.1429 0.056 Uiso 1 1 calc R . .
C22 C -0.0248(3) 0.0247(4) -0.1414(3) 0.0385(10) Uani 1 1 d . . .
H22 H -0.0451 0.0791 -0.1148 0.046 Uiso 1 1 calc R . .
C23 C 0.0536(2) 0.0334(3) -0.1639(2) 0.0267(7) Uani 1 1 d . . .
C24 C 0.0998(4) 0.1875(3) -0.0838(3) 0.0493(12) Uani 1 1 d . . .
H24A H 0.0377 0.2166 -0.1081 0.074 Uiso 1 1 calc R . .
H24B H 0.1459 0.2390 -0.0754 0.074 Uiso 1 1 calc R . .
H24C H 0.1123 0.1554 -0.0207 0.074 Uiso 1 1 calc R . .

loop_
_atom_site_aniso_label
_atom_site_aniso_U_11
_atom_site_aniso_U_22
_atom_site_aniso_U_33
_atom_site_aniso_U_23
_atom_site_aniso_U_13
_atom_site_aniso_U_12
Rh1 0.01349(12) 0.02080(13) 0.01378(12) 0.00008(8) 0.00911(9) 0.00088(8)
Rh2 0.01420(12) 0.02461(14) 0.01220(12) -0.00015(8) 0.00843(9) -0.00025(8)
Cl1 0.0252(4) 0.0664(7) 0.0206(4) -0.0010(4) 0.0091(3) -0.0102(4)
Cl2 0.0148(3) 0.0386(4) 0.0167(4) -0.0061(3) 0.0099(3) -0.0014(3)
P1 0.0138(3) 0.0165(4) 0.0126(3) 0.0005(3) 0.0082(3) 0.0006(3)
P2 0.0127(3) 0.0197(4) 0.0125(3) 0.0002(3) 0.0080(3) -0.0001(3)
O1 0.0156(10) 0.0206(10) 0.0134(10) -0.0018(8) 0.0073(8) 0.0005(8)
O2 0.0200(11) 0.0322(13) 0.0216(12) 0.0093(9) 0.0118(10) 0.0010(9)
O3 0.0145(10) 0.0294(12) 0.0152(10) -0.0011(9) 0.0098(8) -0.0018(9)
O4 0.0397(14) 0.0302(13) 0.0287(13) 0.0010(10) 0.0203(11) 0.0098(11)
O5 0.0232(12) 0.0623(18) 0.0178(12) -0.0024(12) 0.0125(10) -0.0084(12)
O6 0.0286(12) 0.0337(13) 0.0248(12) 0.0020(10) 0.0158(10) -0.0056(10)
N1 0.0187(12) 0.0167(12) 0.0157(12) 0.0022(10) 0.0117(10) 0.0008(10)
N2 0.0161(12) 0.0164(12) 0.0139(12) -0.0004(9) 0.0098(10) 0.0002(9)
C1 0.0288(17) 0.0202(15) 0.0261(17) 0.0080(13) 0.0154(14) 0.0041(13)
C2 0.062(3) 0.0204(17) 0.067(3) 0.0127(18) 0.050(2) 0.0135(17)
C3 0.038(2) 0.0243(18) 0.048(2) 0.0116(16) 0.0260(18) -0.0007(15)
C4 0.049(3) 0.038(2) 0.037(2) 0.0188(18) 0.0101(19) 0.0106(19)
C5 0.0171(14) 0.0187(14) 0.0140(14) -0.0043(11) 0.0065(11) -0.0009(11)
C6 0.0292(17) 0.0259(17) 0.0175(15) 0.0004(12) 0.0104(13) -0.0070(13)
C7 0.0249(17) 0.042(2) 0.0253(17) -0.0002(15) 0.0086(14) -0.0128(15)
C8 0.0207(16) 0.043(2) 0.0211(17) -0.0004(14) 0.0038(13) -0.0049(14)
C9 0.0237(16) 0.0271(17) 0.0166(15) 0.0020(12) 0.0076(13) 0.0028(13)
C10 0.0215(15) 0.0214(15) 0.0182(15) -0.0023(12) 0.0132(12) -0.0003(12)
C11 0.0295(18) 0.038(2) 0.040(2) 0.0199(17) 0.0219(17) 0.0066(15)
C12 0.0149(14) 0.0315(17) 0.0226(16) -0.0017(13) 0.0108(12) -0.0035(12)
C13 0.0226(15) 0.0249(16) 0.0135(14) 0.0006(11) 0.0112(12) 0.0027(12)
C14 0.0254(15) 0.0122(13) 0.0235(16) 0.0009(11) 0.0150(13) 0.0003(11)
C15 0.039(2) 0.0233(17) 0.053(2) 0.0064(16) 0.0343(19) 0.0000(15)
C16 0.050(2) 0.0222(17) 0.0299(19) -0.0072(14) 0.0196(17) -0.0009(16)
C17 0.0303(17) 0.0234(17) 0.0265(17) 0.0020(13) 0.0119(14) 0.0057(14)
C18 0.0119(13) 0.0350(18) 0.0131(14) 0.0048(12) 0.0062(11) 0.0015(12)
C19 0.0214(16) 0.039(2) 0.0222(16) 0.0062(14) 0.0071(13) -0.0045(14)
C20 0.0207(17) 0.070(3) 0.0283(19) 0.0144(19) 0.0065(15) -0.0123(18)
C21 0.0151(17) 0.102(4) 0.026(2) 0.020(2) 0.0123(15) 0.004(2)
C22 0.0263(18) 0.073(3) 0.0215(18) 0.0119(18) 0.0148(15) 0.0194(19)
C23 0.0227(16) 0.041(2) 0.0184(16) 0.0092(14) 0.0103(13) 0.0106(15)
C24 0.088(4) 0.035(2) 0.041(2) 0.0023(18) 0.042(2) 0.017(2)

loop_
_geom_bond_atom_site_label_1
_geom_bond_atom_site_label_2
_geom_bond_distance
_geom_bond_site_symmetry_2
_geom_bond_publ_flag
Rh1 C12 1.825(3) . ?
Rh1 P1 2.1872(8) . ?
Rh1 Cl1 2.3531(9) . ?
Rh1 Cl2 2.4102(8) . ?
Rh2 C13 1.819(3) . ?
Rh2 P2 2.1966(8) . ?
Rh2 Cl1 2.3642(9) . ?
Rh2 Cl2 2.4085(8) . ?
P1 O1 1.615(2) . ?
P1 N1 1.692(2) . ?
P1 N2 1.698(3) 3_655 ?
P1 P2 2.5287(10) 3_655 ?
P2 O3 1.625(2) . ?
P2 N2 1.692(2) . ?
P2 N1 1.697(3) 3_655 ?
P2 P1 2.5288(10) 3_655 ?
O1 C5 1.396(3) . ?
O2 C10 1.363(4) . ?
O2 C11 1.425(4) . ?
O3 C18 1.391(3) . ?
O4 C23 1.367(5) . ?
O4 C24 1.426(4) . ?
O5 C12 1.129(4) . ?
O6 C13 1.150(4) . ?
N1 C1 1.491(4) . ?
N1 P2 1.697(3) 3_655 ?
N2 C14 1.499(4) . ?
N2 P1 1.698(3) 3_655 ?
C1 C4 1.516(5) . ?
C1 C2 1.528(5) . ?
C1 C3 1.528(5) . ?
C2 H2A 0.9800 . ?
C2 H2B 0.9800 . ?
C2 H2C 0.9800 . ?
C3 H3A 0.9800 . ?
C3 H3B 0.9800 . ?
C3 H3C 0.9800 . ?
C4 H4A 0.9800 . ?
C4 H4B 0.9800 . ?
C4 H4C 0.9800 . ?
C5 C6 1.379(4) . ?
C5 C10 1.398(4) . ?
C6 C7 1.395(5) . ?
C6 H6 0.9500 . ?
C7 C8 1.374(5) . ?
C7 H7 0.9500 . ?
C8 C9 1.392(5) . ?
C8 H8 0.9500 . ?
C9 C10 1.389(4) . ?
C9 H9 0.9500 . ?
C11 H11A 0.9800 . ?
C11 H11B 0.9800 . ?
C11 H11C 0.9800 . ?
C14 C16 1.513(4) . ?
C14 C15 1.521(4) . ?
C14 C17 1.540(5) . ?
C15 H15A 0.9800 . ?
C15 H15B 0.9800 . ?
C15 H15C 0.9800 . ?
C16 H16A 0.9800 . ?
C16 H16B 0.9800 . ?
C16 H16C 0.9800 . ?
C17 H17A 0.9800 . ?
C17 H17B 0.9800 . ?
C17 H17C 0.9800 . ?
C18 C19 1.382(5) . ?
C18 C23 1.396(5) . ?
C19 C20 1.388(5) . ?
C19 H19 0.9500 . ?
C20 C21 1.372(7) . ?
C20 H20 0.9500 . ?
C21 C22 1.386(7) . ?
C21 H21 0.9500 . ?
C22 C23 1.394(5) . ?
C22 H22 0.9500 . ?
C24 H24A 0.9800 . ?
C24 H24B 0.9800 . ?
C24 H24C 0.9800 . ?
